data_7131711
loop_
_publ_author_name
'Ma, Liulei'
'Zheng, Qixuan'
'Unruh, Daniel K.'
'Hutchins, Kristin M.'

_publ_section_title
;
 Reversible interconversion of pharmaceutical salt polymorphs facilitated
 by mechanical methods.
;
_journal_issue 50
_journal_name_full 'Chemical communications (Cambridge, England)'
_journal_page_first 7779
_journal_page_last 7782
_journal_paper_doi 10.1039/d3cc02188b
_journal_volume 59
_journal_year 2023
_chemical_absolute_configuration ad
_chemical_formula_moiety '4(C14 H19 N4 O3), 4(C3 H5 O3)'
_chemical_formula_sum 'C68 H96 N16 O24'
_chemical_formula_weight 1521.60
_space_group_crystal_system monoclinic
_space_group_IT_number 4
_space_group_name_Hall 'P 2yb'
_space_group_name_H-M_alt 'P 1 21 1'
_atom_sites_solution_hydrogens geom
_atom_sites_solution_primary dual
_audit_creation_date 2022-01-06
_audit_creation_method
;
Olex2 1.5
(compiled 2021.11.18 svn.ra9532c28 for OlexSys, GUI svn.r6429)
;
_audit_update_record
;
2023-02-10 deposited with the CCDC.	2023-05-25 downloaded from the CCDC.
;
_cell_angle_alpha 90
_cell_angle_beta 95.3650(10)
_cell_angle_gamma 90
_cell_formula_units_Z 1
_cell_length_a 5.07320(10)
_cell_length_b 36.4013(3)
_cell_length_c 10.05470(10)
_cell_measurement_reflns_used 26744
_cell_measurement_temperature 100.01(10)
_cell_measurement_theta_max 76.8600
_cell_measurement_theta_min 2.4040
_cell_volume 1848.68(4)
_computing_cell_refinement 'CrysAlisPro 1.171.41.120a (Rigaku OD, 2021)'
_computing_data_collection 'CrysAlisPro 1.171.41.120a (Rigaku OD, 2021)'
_computing_data_reduction 'CrysAlisPro 1.171.41.120a (Rigaku OD, 2021)'
_computing_molecular_graphics 'Olex2 1.5 (Dolomanov et al., 2009)'
_computing_publication_material 'Olex2 1.5 (Dolomanov et al., 2009)'
_computing_structure_refinement 'XL  (Sheldrick, 2008)'
_computing_structure_solution 'SHELXT 2018/2 (Sheldrick, 2018)'
_diffrn_ambient_environment N~2~
_diffrn_ambient_temperature 100.01(10)
_diffrn_detector 'Hybrid Pixel Array Detector'
_diffrn_detector_area_resol_mean 10.0000
_diffrn_detector_type HyPix
_diffrn_measured_fraction_theta_full 1.000
_diffrn_measured_fraction_theta_max 0.977
_diffrn_measurement_details
;
List of Runs (angles in degrees, time in seconds):

  # Type    Start    End  Width  t~exp~   \w     \q     \k     \f   Frames
#--------------------------------------------------------------------------
  1  \w   -120.00 -74.00   0.50    2.29    --  -47.76-124.00-129.00   92
  2  \w   -120.00 -57.00   0.50    2.29    --  -47.76-148.00  66.00  126
  3  \w    -85.00 -12.00   0.50    2.29    --  -47.76 124.00 -50.00  146
  4  \w   -102.00 -25.00   0.50    2.29    --  -47.76 148.00 114.00  154
  5  \w     34.00  95.00   0.50    2.29    --   47.76-124.00-129.00  122
  6  \w     47.00 109.00   0.50    2.29    --   47.76-148.00  66.00  124
  7  \w   -102.00 -25.00   0.50    9.18    --  -91.75 148.00 114.00  154
  8  \w   -163.00 -74.00   0.50    9.18    --  -91.75-124.00-129.00  178
  9  \w    -85.00 -19.00   0.50    9.18    --  -91.75 124.00 -50.00  132
 10  \w     35.00 110.00   0.50    9.18    --  107.31-124.00-129.00  150
 11  \w     79.00 167.00   0.50    9.18    --  107.31 148.00 114.00  176
 12  \w     96.00 178.00   0.50    9.18    --  107.31 124.00 -50.00  164
 13  \w     47.00 128.00   0.50    9.18    --  107.31-148.00  66.00  162
 14  \w    -25.00  28.00   0.50    2.29    --  -47.76  19.00 -30.00  106
 15  \w    -25.00  28.00   0.50    2.29    --  -47.76  19.00  60.00  106
 16  \w   -120.00 -73.00   0.50    2.29    --  -47.76-125.00  60.00   94
 17  \w   -120.00 -33.00   0.50    2.29    --  -47.76 -57.00-180.00  174
 18  \w    -25.00  28.00   0.50    2.29    --  -47.76  19.00 150.00  106
 19  \w    -64.00 -19.00   0.50    9.18    --  -91.75  57.00-180.00   90
 20  \w   -165.00 -78.00   0.50    9.18    --  -91.75 -38.00 120.00  174
 21  \w    -64.00 -19.00   0.50    9.18    --  -91.75  57.00 120.00   90
 22  \w   -165.00 -78.00   0.50    9.18    --  -91.75 -38.00  30.00  174
 23  \w    -64.00 -19.00   0.50    9.18    --  -91.75  57.00 150.00   90
 24  \w   -165.00 -78.00   0.50    9.18    --  -91.75 -38.00 -60.00  174
 25  \w    -64.00 -19.00   0.50    9.18    --  -91.75  57.00 -90.00   90
 26  \w   -150.00 -57.00   0.50    9.18    --  -91.75-148.00  66.00  186
 27  \w    -64.00 -19.00   0.50    9.18    --  -91.75  57.00 -60.00   90
 28  \w    -64.00 -19.00   0.50    9.18    --  -91.75  57.00 -30.00   90
 29  \w     35.00 106.00   0.50    9.18    --  107.31 -99.00-120.00  142
 30  \w     35.00  68.00   0.50    9.18    --  107.31 -57.00  30.00   66
 31  \w     35.00 106.00   0.50    9.18    --  107.31 -99.00 150.00  142
 32  \w     94.00 178.00   0.50    9.18    --  107.31  38.00 -60.00  168
 33  \w     35.00 106.00   0.50    9.18    --  107.31 -99.00 -60.00  142
 34  \w     35.00 111.00   0.50    9.18    --  107.31-125.00 -90.00  152
 35  \w     95.00 178.00   0.50    9.18    --  107.31  19.00 -90.00  166
 36  \w     35.00  68.00   0.50    9.18    --  107.31 -57.00   0.00   66
 37  \w     94.00 178.00   0.50    9.18    --  107.31  38.00  30.00  168
 38  \w     35.00 106.00   0.50    9.18    --  107.31 -99.00  90.00  142
 39  \w   -120.00 -33.00   0.50    2.29    --  -47.76 -57.00  60.00  174
 40  \w   -120.00 -33.00   0.50    2.29    --  -47.76 -57.00  90.00  174
 41  \w   -120.00 -33.00   0.50    2.29    --  -47.76 -57.00 -60.00  174
 42  \w   -120.00 -25.00   0.50    2.29    --  -47.76 -77.00 -90.00  190
 43  \w   -120.00 -25.00   0.50    2.29    --  -47.76 -77.00  30.00  190
 44  \w   -121.00 -34.00   0.50    2.29    --  -47.76 -38.00 -60.00  174
 45  \w   -120.00 -25.00   0.50    2.29    --  -47.76 -77.00-120.00  190
 46  \w   -121.00 -34.00   0.50    2.29    --  -47.76 -38.00  90.00  174
 47  \w   -120.00 -25.00   0.50    2.29    --  -47.76 -77.00-180.00  190
 48  \w   -121.00 -34.00   0.50    2.29    --  -47.76 -38.00-180.00  174
 49  \w     25.00 121.00   0.50    2.29    --   47.76  77.00 -30.00  192
 50  \w   -163.00-134.00   0.50    9.18    --  -91.75 -77.00 -90.00   58
 51  \w   -163.00 -77.00   0.50    9.18    --  -91.75 -57.00  90.00  172
 52  \w   -165.00 -78.00   0.50    9.18    --  -91.75 -38.00-180.00  174
;
_diffrn_measurement_device 'four-circle diffractometer'
_diffrn_measurement_device_type 'XtaLAB Synergy, Dualflex, HyPix'
_diffrn_measurement_method '\w scans'
_diffrn_orient_matrix_type 'CrysAlisPro convention (1999,Acta A55,543-557)'
_diffrn_orient_matrix_UB_11 0.1195583000
_diffrn_orient_matrix_UB_12 -0.0002791000
_diffrn_orient_matrix_UB_13 -0.1353293000
_diffrn_orient_matrix_UB_21 -0.0229899000
_diffrn_orient_matrix_UB_22 0.0421738000
_diffrn_orient_matrix_UB_23 -0.0070866000
_diffrn_orient_matrix_UB_31 0.2795770000
_diffrn_orient_matrix_UB_32 0.0035779000
_diffrn_orient_matrix_UB_33 0.0729607000
_diffrn_radiation_monochromator mirror
_diffrn_radiation_probe x-ray
_diffrn_radiation_type 'Cu K\a'
_diffrn_radiation_wavelength 1.54184
_diffrn_reflns_av_R_equivalents 0.0389
_diffrn_reflns_av_unetI/netI 0.0239
_diffrn_reflns_Laue_measured_fraction_full 1.000
_diffrn_reflns_Laue_measured_fraction_max 0.977
_diffrn_reflns_limit_h_max 6
_diffrn_reflns_limit_h_min -5
_diffrn_reflns_limit_k_max 45
_diffrn_reflns_limit_k_min -43
_diffrn_reflns_limit_l_max 12
_diffrn_reflns_limit_l_min -12
_diffrn_reflns_number 46670
_diffrn_reflns_point_group_measured_fraction_full 1.000
_diffrn_reflns_point_group_measured_fraction_max 0.951
_diffrn_reflns_theta_full 67.684
_diffrn_reflns_theta_max 77.044
_diffrn_reflns_theta_min 2.428
_diffrn_source 'micro-focus sealed X-ray tube'
_diffrn_source_type 'PhotonJet (Cu) X-ray Source'
_exptl_absorpt_coefficient_mu 0.878
_exptl_absorpt_correction_T_max 1.000
_exptl_absorpt_correction_T_min 0.743
_exptl_absorpt_correction_type gaussian
_exptl_absorpt_process_details
;
CrysAlisPro 1.171.41.120a (Rigaku Oxford Diffraction, 2021)
Numerical absorption correction based on gaussian integration over
a multifaceted crystal model
Empirical absorption correction using spherical harmonics,
implemented in SCALE3 ABSPACK scaling algorithm.
;
_exptl_crystal_colour 'clear colourless'
_exptl_crystal_colour_lustre clear
_exptl_crystal_colour_primary colourless
_exptl_crystal_density_diffrn 1.367
_exptl_crystal_description plate
_exptl_crystal_F_000 808
_exptl_crystal_size_max 0.125
_exptl_crystal_size_mid 0.081
_exptl_crystal_size_min 0.026
_refine_diff_density_max 0.218
_refine_diff_density_min -0.193
_refine_diff_density_rms 0.040
_refine_ls_abs_structure_details
;
 Flack x determined using 3123 quotients [(I+)-(I-)]/[(I+)+(I-)]
 (Parsons, Flack and Wagner, Acta Cryst. B69 (2013) 249-259).
;
_refine_ls_abs_structure_Flack 0.06(8)
_refine_ls_extinction_coef 0.0014(2)
_refine_ls_extinction_expression Fc^*^=kFc[1+0.001xFc^2^\l^3^/sin(2\q)]^-1/4^
_refine_ls_extinction_method 'SHELXL-2018/3 (Sheldrick 2018)'
_refine_ls_goodness_of_fit_ref 1.055
_refine_ls_hydrogen_treatment constr
_refine_ls_matrix_type full
_refine_ls_number_parameters 555
_refine_ls_number_reflns 7459
_refine_ls_number_restraints 67
_refine_ls_restrained_S_all 1.053
_refine_ls_R_factor_all 0.0371
_refine_ls_R_factor_gt 0.0338
_refine_ls_shift/su_max 0.000
_refine_ls_shift/su_mean 0.000
_refine_ls_structure_factor_coef Fsqd
_refine_ls_weighting_details 'w=1/[\s^2^(Fo^2^)+(0.0465P)^2^+0.4341P] where P=(Fo^2^+2Fc^2^)/3'
_refine_ls_weighting_scheme calc
_refine_ls_wR_factor_gt 0.0868
_refine_ls_wR_factor_ref 0.0886
_reflns_Friedel_coverage 0.916
_reflns_Friedel_fraction_full 1.000
_reflns_Friedel_fraction_max 0.924
_reflns_number_gt 6982
_reflns_number_total 7459
_reflns_threshold_expression 'I > 2\s(I)'
_cod_data_source_file d3cc02188b2.cif
_cod_data_source_block TMP_LLA_a
_cod_depositor_comments 'Adding full bibliography for 7131709--7131712.cif.'
_cod_database_code 7131711
_shelx_shelxl_version_number 2018/3
_chemical_oxdiff_formula 'C90  H90  N9  O15  '
_chemical_oxdiff_usercomment 'TMP + LLA'
_shelx_space_group_comment
;
The symmetry employed for this shelxl refinement is uniquely defined
by the following loop, which should always be used as a source of
symmetry information in preference to the above space-group names.
They are only intended as comments.
;
_shelx_estimated_absorpt_t_max 0.978
_shelx_estimated_absorpt_t_min 0.898
_olex2_refinement_description
;
1. Fixed Uiso
 At 1.2 times of:
  All C(H) groups, All C(H,H) groups, All N(H) groups, All N(H,H) groups
 At 1.5 times of:
  All C(H,H,H) groups, All O(H) groups
2. Rigid body (RIGU) restrains
 O10A, O11A, O12A, C32A, C33A, C34A, O10B, O11B, O12B, C32B, C33B, C34B
 with sigma for 1-2 distances of 0.001 and sigma for 1-3 distances of 0.001
3. Others
 Sof(O10B)=Sof(O11B)=Sof(O12B)=Sof(H12B)=Sof(C32B)=Sof(C33B)=Sof(H33B)=
 Sof(C34B)=Sof(H34D)=Sof(H34E)=Sof(H34F)=1-FVAR(1)
 Sof(O10A)=Sof(O11A)=Sof(O12A)=Sof(H12A)=Sof(C32A)=Sof(C33A)=Sof(H33A)=
 Sof(C34A)=Sof(H34A)=Sof(H34B)=Sof(H34C)=FVAR(1)
4.a Ternary CH refined with riding coordinates:
 C30(H30), C33A(H33A), C33B(H33B)
4.b Secondary CH2 refined with riding coordinates:
 C10(H10A,H10B), C24(H24A,H24B)
4.c Aromatic/amide H refined with riding coordinates:
 N1(H1), C4(H4), C6(H6), C12(H12), N5(H5), C18(H18), C20(H20), C26(H26)
4.d X=CH2 refined with riding coordinates:
 N2(H2A,H2B), N4(H4A,H4B), N6(H6A,H6B), N8(H8D,H8E)
4.e Idealised Me refined as rotating group:
 C7(H7A,H7B,H7C), C8(H8A,H8B,H8C), C9(H9A,H9B,H9C), C21(H21A,H21B,H21C),
 C22(H22A,H22B,H22C), C23(H23A,H23B,H23C), C31(H31A,H31B,H31C), C34A(H34A,H34B,
 H34C), C34B(H34D,H34E,H34F)
4.f Idealised tetrahedral OH refined as rotating group:
 O9(H9), O12A(H12A), O12B(H12B)
;
_olex2_exptl_crystal_mounting_method 'Hampton Research 20 micron nylon CryoLoop'
_olex2_submission_special_instructions 'No special instructions were received'
_oxdiff_diffrn_reflns_filtered 2169
_oxdiff_exptl_absorpt_empirical_details
;
Empirical correction (ABSPACK) includes:
- Absorption correction using spherical harmonics
- Frame scaling
;
_oxdiff_exptl_absorpt_empirical_full_max 1.599
_oxdiff_exptl_absorpt_empirical_full_min 0.667

loop_
_space_group_symop_operation_xyz
'x, y, z'
'-x, y+1/2, -z'

loop_
_atom_site_label
_atom_site_type_symbol
_atom_site_fract_x
_atom_site_fract_y
_atom_site_fract_z
_atom_site_U_iso_or_equiv
_atom_site_adp_type
_atom_site_occupancy
_atom_site_site_symmetry_order
_atom_site_calc_flag
_atom_site_refinement_flags_posn
_atom_site_refinement_flags_adp
_atom_site_refinement_flags_occupancy
_atom_site_disorder_assembly
_atom_site_disorder_group
O1 O 1.3802(4) 0.30160(6) 0.6841(2) 0.0258(5) Uani 1 1 d . . . . .
O2 O 1.0242(4) 0.25525(6) 0.5638(2) 0.0256(5) Uani 1 1 d . . . . .
O3 O 0.6699(4) 0.27789(6) 0.3676(2) 0.0263(5) Uani 1 1 d . . . . .
N1 N 0.5870(5) 0.44508(6) 0.6362(2) 0.0188(5) Uani 1 1 d . . . . .
H1 H 0.551502 0.441380 0.719121 0.023 Uiso 1 1 calc R U . . .
N2 N 0.2771(5) 0.49108(7) 0.6190(2) 0.0208(5) Uani 1 1 d . . . . .
H2A H 0.190699 0.508837 0.574399 0.025 Uiso 1 1 calc R U . . .
H2B H 0.240364 0.485689 0.700574 0.025 Uiso 1 1 calc R U . . .
N3 N 0.5218(5) 0.48022(6) 0.4394(2) 0.0192(5) Uani 1 1 d . . . . .
N4 N 0.7620(5) 0.46787(7) 0.2641(2) 0.0245(5) Uani 1 1 d . . . . .
H4A H 0.681709 0.486465 0.221606 0.029 Uiso 1 1 calc R U . . .
H4B H 0.880214 0.454964 0.225519 0.029 Uiso 1 1 calc R U . . .
C1 C 1.2123(6) 0.31591(8) 0.5842(3) 0.0199(6) Uani 1 1 d . . . . .
C2 C 1.0285(6) 0.29135(8) 0.5216(3) 0.0209(6) Uani 1 1 d . . . . .
C3 C 0.8434(6) 0.30391(8) 0.4200(3) 0.0214(6) Uani 1 1 d . . . . .
C4 C 0.8449(6) 0.34049(8) 0.3794(3) 0.0199(6) Uani 1 1 d . . . . .
H4 H 0.719120 0.348840 0.310044 0.024 Uiso 1 1 calc R U . . .
C5 C 1.0303(5) 0.36481(8) 0.4403(3) 0.0188(6) Uani 1 1 d . . . . .
C6 C 1.2128(6) 0.35276(8) 0.5434(3) 0.0195(6) Uani 1 1 d . . . . .
H6 H 1.337199 0.369497 0.586054 0.023 Uiso 1 1 calc R U . . .
C7 C 1.5796(6) 0.32516(9) 0.7457(3) 0.0261(6) Uani 1 1 d . . . . .
H7A H 1.681689 0.311969 0.818260 0.039 Uiso 1 1 calc R U . . .
H7B H 1.496537 0.346817 0.781870 0.039 Uiso 1 1 calc R U . . .
H7C H 1.697976 0.332907 0.679316 0.039 Uiso 1 1 calc R U . . .
C8 C 1.1347(7) 0.23062(9) 0.4719(3) 0.0309(7) Uani 1 1 d . . . . .
H8A H 1.110085 0.205192 0.500275 0.046 Uiso 1 1 calc R U . . .
H8B H 1.324120 0.235679 0.470493 0.046 Uiso 1 1 calc R U . . .
H8C H 1.045031 0.234204 0.382172 0.046 Uiso 1 1 calc R U . . .
C9 C 0.4943(7) 0.28856(10) 0.2549(3) 0.0305(7) Uani 1 1 d . . . . .
H9A H 0.382459 0.308878 0.280093 0.046 Uiso 1 1 calc R U . . .
H9B H 0.382496 0.267644 0.224893 0.046 Uiso 1 1 calc R U . . .
H9C H 0.597552 0.296464 0.182362 0.046 Uiso 1 1 calc R U . . .
C10 C 1.0290(6) 0.40422(7) 0.3929(3) 0.0194(6) Uani 1 1 d . . . . .
H10A H 0.987712 0.404606 0.294682 0.023 Uiso 1 1 calc R U . . .
H10B H 1.208623 0.414633 0.412994 0.023 Uiso 1 1 calc R U . . .
C11 C 0.8314(5) 0.42854(7) 0.4560(2) 0.0169(5) Uani 1 1 d . . . . .
C12 C 0.7652(5) 0.42343(8) 0.5821(2) 0.0184(5) Uani 1 1 d . . . . .
H12 H 0.846577 0.404028 0.634088 0.022 Uiso 1 1 calc R U . . .
C13 C 0.4624(5) 0.47250(8) 0.5635(3) 0.0187(6) Uani 1 1 d . . . . .
C14 C 0.7050(6) 0.45931(8) 0.3860(3) 0.0188(6) Uani 1 1 d . . . . .
O4 O -0.3805(5) 0.69839(6) -0.1837(2) 0.0317(5) Uani 1 1 d . . . . .
O5 O -0.0232(4) 0.74418(6) -0.0631(2) 0.0289(5) Uani 1 1 d . . . . .
O6 O 0.3273(4) 0.72167(6) 0.1342(2) 0.0295(5) Uani 1 1 d . . . . .
N5 N 0.4150(6) 0.55433(7) -0.1265(2) 0.0284(6) Uani 1 1 d . . . . .
H5 H 0.457208 0.558099 -0.208289 0.034 Uiso 1 1 calc R U . . .
N6 N 0.7146(6) 0.50712(7) -0.1051(2) 0.0270(6) Uani 1 1 d . . . . .
H6A H 0.795297 0.489084 -0.059365 0.032 Uiso 1 1 calc R U . . .
H6B H 0.756638 0.512249 -0.185966 0.032 Uiso 1 1 calc R U . . .
N7 N 0.4636(5) 0.51912(6) 0.0706(2) 0.0208(5) Uani 1 1 d . . . . .
N8 N 0.2209(5) 0.53251(8) 0.2446(2) 0.0261(6) Uani 1 1 d . . . . .
H8D H 0.297862 0.513839 0.288191 0.031 Uiso 1 1 calc R U . . .
H8E H 0.103325 0.545838 0.282039 0.031 Uiso 1 1 calc R U . . .
C15 C -0.2129(6) 0.68375(9) -0.0834(3) 0.0252(6) Uani 1 1 d . . . . .
C16 C -0.0288(6) 0.70832(8) -0.0214(3) 0.0242(6) Uani 1 1 d . . . . .
C17 C 0.1552(6) 0.69594(8) 0.0809(3) 0.0246(6) Uani 1 1 d . . . . .
C18 C 0.1503(6) 0.65956(8) 0.1233(3) 0.0268(7) Uani 1 1 d . . . . .
H18 H 0.273712 0.651252 0.193765 0.032 Uiso 1 1 calc R U . . .
C19 C -0.0367(6) 0.63535(9) 0.0620(3) 0.0276(7) Uani 1 1 d . . . . .
C20 C -0.2166(6) 0.64729(8) -0.0415(3) 0.0267(6) Uani 1 1 d . . . . .
H20 H -0.342162 0.630622 -0.083628 0.032 Uiso 1 1 calc R U . . .
C21 C -0.5806(7) 0.67488(10) -0.2459(3) 0.0334(8) Uani 1 1 d . . . . .
H21A H -0.695286 0.666325 -0.179099 0.050 Uiso 1 1 calc R U . . .
H21B H -0.497407 0.653717 -0.285384 0.050 Uiso 1 1 calc R U . . .
H21C H -0.686587 0.688465 -0.316126 0.050 Uiso 1 1 calc R U . . .
C22 C -0.1366(7) 0.76891(9) 0.0280(3) 0.0327(7) Uani 1 1 d . . . . .
H22A H -0.049923 0.765289 0.118337 0.049 Uiso 1 1 calc R U . . .
H22B H -0.326487 0.763938 0.027785 0.049 Uiso 1 1 calc R U . . .
H22C H -0.110445 0.794329 -0.000083 0.049 Uiso 1 1 calc R U . . .
C23 C 0.5034(7) 0.71117(10) 0.2466(3) 0.0332(8) Uani 1 1 d . . . . .
H23A H 0.401093 0.701899 0.317471 0.050 Uiso 1 1 calc R U . . .
H23B H 0.607640 0.732524 0.279520 0.050 Uiso 1 1 calc R U . . .
H23C H 0.622623 0.691873 0.220076 0.050 Uiso 1 1 calc R U . . .
C24 C -0.0366(7) 0.59600(8) 0.1109(3) 0.0308(7) Uani 1 1 d . . . . .
H24A H 0.002631 0.595900 0.209247 0.037 Uiso 1 1 calc R U . . .
H24B H -0.216015 0.585575 0.090261 0.037 Uiso 1 1 calc R U . . .
C25 C 0.1614(6) 0.57153(8) 0.0502(3) 0.0247(6) Uani 1 1 d . . . . .
C26 C 0.2334(7) 0.57645(8) -0.0735(3) 0.0282(7) Uani 1 1 d . . . . .
H26 H 0.155598 0.595969 -0.126246 0.034 Uiso 1 1 calc R U . . .
C27 C 0.5294(6) 0.52658(8) -0.0520(3) 0.0214(6) Uani 1 1 d . . . . .
C28 C 0.2823(6) 0.54061(8) 0.1219(3) 0.0208(6) Uani 1 1 d . . . . .
O7 O 0.1160(4) 0.45115(6) 0.8438(2) 0.0278(5) Uani 1 1 d . . . . .
O8 O 0.5082(4) 0.42294(6) 0.88047(19) 0.0240(4) Uani 1 1 d . . . . .
O9 O -0.0626(4) 0.42457(8) 1.06511(19) 0.0326(5) Uani 1 1 d . . . . .
H9 H -0.172015 0.420208 0.999048 0.049 Uiso 1 1 calc R U . . .
C29 C 0.2750(5) 0.43086(8) 0.9094(3) 0.0197(5) Uani 1 1 d . . . . .
C30 C 0.1921(5) 0.41324(7) 1.0365(2) 0.0218(5) Uani 1 1 d . . . . .
H30 H 0.320957 0.421197 1.112323 0.026 Uiso 1 1 calc R U . . .
C31 C 0.2042(9) 0.37150(9) 1.0277(4) 0.0481(10) Uani 1 1 d . . . . .
H31A H 0.088760 0.363084 0.950107 0.072 Uiso 1 1 calc R U . . .
H31B H 0.144926 0.360738 1.109168 0.072 Uiso 1 1 calc R U . . .
H31C H 0.386660 0.363830 1.018293 0.072 Uiso 1 1 calc R U . . .
O10A O 0.4991(7) 0.57899(11) 0.6388(3) 0.0226(8) Uani 0.633(4) 1 d . . P A 1
O11A O 0.869(3) 0.5454(4) 0.6599(12) 0.0276(15) Uani 0.633(4) 1 d . . P A 1
O12A O 1.0669(7) 0.58087(12) 0.4525(3) 0.0335(9) Uani 0.633(4) 1 d . . P A 1
H12A H 1.197272 0.578125 0.509502 0.050 Uiso 0.633(4) 1 calc R U P A 1
C32A C 0.7310(9) 0.57095(13) 0.6092(4) 0.0195(9) Uani 0.633(4) 1 d . . P A 1
C33A C 0.8551(8) 0.59827(13) 0.5136(4) 0.0294(10) Uani 0.633(4) 1 d . . P A 1
H33A H 0.932913 0.619087 0.569097 0.035 Uiso 0.633(4) 1 calc R U P A 1
C34A C 0.6626(9) 0.61426(14) 0.4070(5) 0.0375(12) Uani 0.633(4) 1 d . . P A 1
H34A H 0.590775 0.594619 0.347551 0.056 Uiso 0.633(4) 1 calc R U P A 1
H34B H 0.753405 0.632349 0.355318 0.056 Uiso 0.633(4) 1 calc R U P A 1
H34C H 0.517896 0.626261 0.448371 0.056 Uiso 0.633(4) 1 calc R U P A 1
O10B O 0.815(4) 0.5462(8) 0.674(2) 0.030(3) Uani 0.367(4) 1 d . . P A 2
O11B O 1.0032(10) 0.55233(14) 0.4842(5) 0.0258(13) Uani 0.367(4) 1 d . . P A 2
O12B O 0.4216(12) 0.5921(2) 0.6015(7) 0.0311(14) Uani 0.367(4) 1 d . . P A 2
H12B H 0.291264 0.578868 0.575429 0.047 Uiso 0.367(4) 1 calc R U P A 2
C32B C 0.8248(15) 0.5593(2) 0.5618(7) 0.0223(14) Uani 0.367(4) 1 d . . P A 2
C33B C 0.6222(13) 0.58799(19) 0.5131(7) 0.0240(14) Uani 0.367(4) 1 d . . P A 2
H33B H 0.537629 0.580330 0.423613 0.029 Uiso 0.367(4) 1 calc R U P A 2
C34B C 0.7680(17) 0.6251(2) 0.4977(9) 0.0303(18) Uani 0.367(4) 1 d . . P A 2
H34D H 0.860587 0.632217 0.583827 0.045 Uiso 0.367(4) 1 calc R U P A 2
H34E H 0.638822 0.644159 0.468233 0.045 Uiso 0.367(4) 1 calc R U P A 2
H34F H 0.896472 0.622445 0.431389 0.045 Uiso 0.367(4) 1 calc R U P A 2

loop_
_atom_site_aniso_label
_atom_site_aniso_U_11
_atom_site_aniso_U_22
_atom_site_aniso_U_33
_atom_site_aniso_U_23
_atom_site_aniso_U_13
_atom_site_aniso_U_12
O1 0.0234(11) 0.0220(10) 0.0298(10) 0.0050(8) -0.0088(8) 0.0001(9)
O2 0.0270(11) 0.0171(10) 0.0321(10) 0.0025(8) -0.0008(8) 0.0011(9)
O3 0.0222(11) 0.0200(11) 0.0343(11) -0.0022(9) -0.0098(9) -0.0024(9)
N1 0.0184(11) 0.0195(12) 0.0182(10) 0.0017(9) 0.0002(8) 0.0005(9)
N2 0.0204(12) 0.0192(11) 0.0229(10) 0.0013(9) 0.0024(9) 0.0032(9)
N3 0.0178(11) 0.0189(12) 0.0207(10) 0.0024(9) 0.0001(9) 0.0019(9)
N4 0.0273(13) 0.0255(13) 0.0211(11) 0.0065(10) 0.0045(10) 0.0085(11)
C1 0.0158(14) 0.0213(14) 0.0223(12) 0.0026(11) 0.0006(11) 0.0037(12)
C2 0.0185(15) 0.0198(14) 0.0244(13) 0.0025(11) 0.0019(11) 0.0022(11)
C3 0.0172(14) 0.0209(14) 0.0257(13) -0.0035(12) 0.0003(11) -0.0010(12)
C4 0.0157(14) 0.0231(15) 0.0203(12) 0.0012(11) -0.0012(10) 0.0047(12)
C5 0.0166(13) 0.0204(14) 0.0197(12) 0.0000(11) 0.0032(11) 0.0017(11)
C6 0.0154(13) 0.0219(14) 0.0209(12) -0.0012(11) -0.0003(10) -0.0008(11)
C7 0.0210(16) 0.0306(16) 0.0251(13) -0.0030(12) -0.0072(12) 0.0032(13)
C8 0.0310(17) 0.0213(16) 0.0390(17) -0.0020(13) -0.0046(13) 0.0042(14)
C9 0.0293(18) 0.0284(17) 0.0316(15) -0.0003(13) -0.0084(13) -0.0052(13)
C10 0.0173(14) 0.0198(15) 0.0212(12) 0.0031(11) 0.0027(10) 0.0025(12)
C11 0.0156(13) 0.0152(13) 0.0195(11) 0.0004(11) -0.0011(10) 0.0004(11)
C12 0.0175(14) 0.0177(13) 0.0192(11) 0.0013(11) -0.0025(10) -0.0008(11)
C13 0.0166(14) 0.0188(13) 0.0201(12) -0.0001(10) -0.0008(10) -0.0022(11)
C14 0.0163(14) 0.0180(14) 0.0217(12) 0.0031(10) -0.0003(10) -0.0031(11)
O4 0.0263(12) 0.0302(12) 0.0357(11) 0.0004(10) -0.0120(9) 0.0031(10)
O5 0.0279(12) 0.0206(11) 0.0372(11) 0.0020(9) -0.0030(9) 0.0021(9)
O6 0.0265(12) 0.0209(11) 0.0384(11) -0.0009(9) -0.0106(9) -0.0019(9)
N5 0.0471(16) 0.0156(12) 0.0210(11) 0.0018(9) -0.0049(11) -0.0021(11)
N6 0.0341(15) 0.0244(13) 0.0231(11) -0.0002(10) 0.0063(10) -0.0031(11)
N7 0.0229(13) 0.0173(12) 0.0219(10) 0.0023(9) 0.0000(9) -0.0005(10)
N8 0.0249(13) 0.0266(14) 0.0270(12) 0.0055(10) 0.0032(10) 0.0100(11)
C15 0.0192(14) 0.0235(15) 0.0313(14) -0.0057(13) -0.0054(12) 0.0068(13)
C16 0.0227(16) 0.0166(14) 0.0323(14) -0.0032(12) -0.0026(12) 0.0027(12)
C17 0.0186(15) 0.0208(15) 0.0328(14) -0.0073(12) -0.0058(12) 0.0023(12)
C18 0.0219(16) 0.0199(15) 0.0359(16) -0.0049(12) -0.0104(13) 0.0036(12)
C19 0.0227(16) 0.0175(14) 0.0408(16) -0.0071(13) -0.0067(13) 0.0044(12)
C20 0.0182(14) 0.0192(14) 0.0409(16) -0.0092(13) -0.0069(12) 0.0040(12)
C21 0.0235(17) 0.038(2) 0.0364(16) -0.0038(15) -0.0112(13) 0.0031(14)
C22 0.0344(18) 0.0169(15) 0.0443(18) -0.0056(13) -0.0102(14) 0.0045(15)
C23 0.0280(19) 0.0271(17) 0.0412(17) -0.0037(14) -0.0152(14) -0.0019(13)
C24 0.0247(17) 0.0193(15) 0.0458(17) -0.0059(14) -0.0109(13) 0.0020(13)
C25 0.0239(16) 0.0177(14) 0.0300(14) -0.0014(12) -0.0106(12) -0.0016(13)
C26 0.0378(18) 0.0132(14) 0.0305(14) -0.0002(12) -0.0138(13) 0.0002(13)
C27 0.0273(15) 0.0127(13) 0.0231(13) -0.0011(10) -0.0028(11) -0.0056(11)
C28 0.0182(14) 0.0172(14) 0.0255(13) -0.0036(10) -0.0064(11) 0.0004(11)
O7 0.0210(10) 0.0321(11) 0.0298(10) 0.0073(9) 0.0000(8) 0.0041(9)
O8 0.0173(9) 0.0318(11) 0.0233(9) 0.0053(8) 0.0037(7) 0.0018(8)
O9 0.0176(10) 0.0601(15) 0.0203(9) -0.0025(10) 0.0029(7) 0.0048(10)
C29 0.0181(13) 0.0195(13) 0.0213(11) -0.0018(10) -0.0005(10) -0.0014(10)
C30 0.0186(12) 0.0267(13) 0.0204(11) -0.0014(9) 0.0044(9) 0.0026(10)
C31 0.073(3) 0.0261(16) 0.0493(19) 0.0079(15) 0.0302(19) 0.0034(17)
O10A 0.0164(15) 0.029(2) 0.0226(16) 0.0023(13) 0.0016(12) 0.0069(13)
O11A 0.021(4) 0.027(2) 0.035(4) 0.004(2) 0.003(2) 0.009(3)
O12A 0.0180(16) 0.058(2) 0.0245(15) -0.0003(15) 0.0025(12) 0.0047(15)
C32A 0.0147(17) 0.022(2) 0.0219(18) -0.0032(14) -0.0002(14) 0.0016(14)
C33A 0.022(2) 0.035(2) 0.032(2) 0.0049(16) 0.0081(15) 0.0038(16)
C34A 0.029(2) 0.040(3) 0.044(3) 0.020(2) 0.0076(19) 0.0035(19)
O10B 0.028(9) 0.035(5) 0.029(3) 0.007(3) 0.008(3) 0.011(5)
O11B 0.024(2) 0.029(3) 0.026(2) -0.0005(19) 0.0052(17) 0.0061(18)
O12B 0.018(3) 0.039(4) 0.036(3) -0.005(3) 0.006(2) 0.001(2)
C32B 0.019(3) 0.024(3) 0.023(3) -0.001(2) 0.001(2) 0.000(2)
C33B 0.023(3) 0.027(3) 0.023(3) 0.001(2) 0.002(2) 0.0032(19)
C34B 0.027(4) 0.028(3) 0.035(4) 0.010(3) -0.001(3) 0.003(3)

loop_
_atom_type_symbol
_atom_type_description
_atom_type_scat_dispersion_real
_atom_type_scat_dispersion_imag
_atom_type_scat_source
C C 0.0181 0.0091 'International Tables Vol C Tables 4.2.6.8 and 6.1.1.4'
H H 0.0000 0.0000 'International Tables Vol C Tables 4.2.6.8 and 6.1.1.4'
N N 0.0311 0.0180 'International Tables Vol C Tables 4.2.6.8 and 6.1.1.4'
O O 0.0492 0.0322 'International Tables Vol C Tables 4.2.6.8 and 6.1.1.4'

loop_
_exptl_crystal_face_index_h
_exptl_crystal_face_index_k
_exptl_crystal_face_index_l
_exptl_crystal_face_perp_dist
0 -1 -2 0.0402
2 1 2 0.0431
0 1 2 0.0402
-2 -1 -1 0.0455
0 23 -2 0.0075
0 -23 2 0.0187
3 -3 -3 0.0654
0 -20 -3 0.0268
1 16 4 0.0317
-1 21 2 0.0318
1 -21 1 0.0302

loop_
_geom_angle_atom_site_label_1
_geom_angle_atom_site_label_2
_geom_angle_atom_site_label_3
_geom_angle
_geom_angle_site_symmetry_1
_geom_angle_site_symmetry_3
_geom_angle_publ_flag
C1 O1 C7 117.5(2) . . ?
C2 O2 C8 112.1(2) . . ?
C3 O3 C9 116.7(2) . . ?
C12 N1 H1 119.8 . . ?
C12 N1 C13 120.5(2) . . ?
C13 N1 H1 119.8 . . ?
H2A N2 H2B 120.0 . . ?
C13 N2 H2A 120.0 . . ?
C13 N2 H2B 120.0 . . ?
C13 N3 C14 118.3(2) . . ?
H4A N4 H4B 120.0 . . ?
C14 N4 H4A 120.0 . . ?
C14 N4 H4B 120.0 . . ?
O1 C1 C2 115.7(2) . . ?
O1 C1 C6 124.4(3) . . ?
C2 C1 C6 120.0(3) . . ?
O2 C2 C1 119.9(3) . . ?
O2 C2 C3 120.4(3) . . ?
C1 C2 C3 119.6(3) . . ?
O3 C3 C2 114.8(2) . . ?
O3 C3 C4 124.8(3) . . ?
C4 C3 C2 120.3(3) . . ?
C3 C4 H4 120.0 . . ?
C5 C4 C3 120.1(3) . . ?
C5 C4 H4 120.0 . . ?
C4 C5 C6 120.1(3) . . ?
C4 C5 C10 118.8(2) . . ?
C6 C5 C10 121.1(3) . . ?
C1 C6 H6 120.0 . . ?
C5 C6 C1 119.9(3) . . ?
C5 C6 H6 120.0 . . ?
O1 C7 H7A 109.5 . . ?
O1 C7 H7B 109.5 . . ?
O1 C7 H7C 109.5 . . ?
H7A C7 H7B 109.5 . . ?
H7A C7 H7C 109.5 . . ?
H7B C7 H7C 109.5 . . ?
O2 C8 H8A 109.5 . . ?
O2 C8 H8B 109.5 . . ?
O2 C8 H8C 109.5 . . ?
H8A C8 H8B 109.5 . . ?
H8A C8 H8C 109.5 . . ?
H8B C8 H8C 109.5 . . ?
O3 C9 H9A 109.5 . . ?
O3 C9 H9B 109.5 . . ?
O3 C9 H9C 109.5 . . ?
H9A C9 H9B 109.5 . . ?
H9A C9 H9C 109.5 . . ?
H9B C9 H9C 109.5 . . ?
C5 C10 H10A 108.8 . . ?
C5 C10 H10B 108.8 . . ?
C5 C10 C11 113.9(2) . . ?
H10A C10 H10B 107.7 . . ?
C11 C10 H10A 108.8 . . ?
C11 C10 H10B 108.8 . . ?
C12 C11 C10 122.8(2) . . ?
C12 C11 C14 115.2(2) . . ?
C14 C11 C10 121.9(2) . . ?
N1 C12 C11 122.1(3) . . ?
N1 C12 H12 119.0 . . ?
C11 C12 H12 119.0 . . ?
N2 C13 N1 117.5(2) . . ?
N2 C13 N3 121.1(3) . . ?
N3 C13 N1 121.4(2) . . ?
N3 C14 C11 122.4(2) . . ?
N4 C14 N3 117.0(3) . . ?
N4 C14 C11 120.7(3) . . ?
C15 O4 C21 117.3(3) . . ?
C16 O5 C22 112.3(2) . . ?
C17 O6 C23 117.4(2) . . ?
C26 N5 H5 120.2 . . ?
C27 N5 H5 120.2 . . ?
C27 N5 C26 119.5(2) . . ?
H6A N6 H6B 120.0 . . ?
C27 N6 H6A 120.0 . . ?
C27 N6 H6B 120.0 . . ?
C27 N7 C28 118.3(2) . . ?
H8D N8 H8E 120.0 . . ?
C28 N8 H8D 120.0 . . ?
C28 N8 H8E 120.0 . . ?
O4 C15 C16 115.1(3) . . ?
O4 C15 C20 124.8(3) . . ?
C20 C15 C16 120.1(3) . . ?
O5 C16 C15 120.3(3) . . ?
O5 C16 C17 120.0(3) . . ?
C15 C16 C17 119.7(3) . . ?
O6 C17 C16 115.4(3) . . ?
O6 C17 C18 124.4(3) . . ?
C18 C17 C16 120.1(3) . . ?
C17 C18 H18 120.1 . . ?
C17 C18 C19 119.8(3) . . ?
C19 C18 H18 120.1 . . ?
C18 C19 C24 118.3(3) . . ?
C20 C19 C18 120.4(3) . . ?
C20 C19 C24 121.3(3) . . ?
C15 C20 H20 120.1 . . ?
C19 C20 C15 119.9(3) . . ?
C19 C20 H20 120.1 . . ?
O4 C21 H21A 109.5 . . ?
O4 C21 H21B 109.5 . . ?
O4 C21 H21C 109.5 . . ?
H21A C21 H21B 109.5 . . ?
H21A C21 H21C 109.5 . . ?
H21B C21 H21C 109.5 . . ?
O5 C22 H22A 109.5 . . ?
O5 C22 H22B 109.5 . . ?
O5 C22 H22C 109.5 . . ?
H22A C22 H22B 109.5 . . ?
H22A C22 H22C 109.5 . . ?
H22B C22 H22C 109.5 . . ?
O6 C23 H23A 109.5 . . ?
O6 C23 H23B 109.5 . . ?
O6 C23 H23C 109.5 . . ?
H23A C23 H23B 109.5 . . ?
H23A C23 H23C 109.5 . . ?
H23B C23 H23C 109.5 . . ?
C19 C24 H24A 108.8 . . ?
C19 C24 H24B 108.8 . . ?
H24A C24 H24B 107.7 . . ?
C25 C24 C19 113.9(3) . . ?
C25 C24 H24A 108.8 . . ?
C25 C24 H24B 108.8 . . ?
C26 C25 C24 123.0(3) . . ?
C26 C25 C28 115.3(3) . . ?
C28 C25 C24 121.7(3) . . ?
N5 C26 H26 118.9 . . ?
C25 C26 N5 122.3(3) . . ?
C25 C26 H26 118.9 . . ?
N6 C27 N5 117.3(3) . . ?
N6 C27 N7 120.7(3) . . ?
N7 C27 N5 122.1(3) . . ?
N7 C28 C25 122.4(3) . . ?
N8 C28 N7 117.0(3) . . ?
N8 C28 C25 120.6(3) . . ?
C30 O9 H9 109.5 . . ?
O7 C29 O8 125.8(2) . . ?
O7 C29 C30 118.7(2) . . ?
O8 C29 C30 115.5(2) . . ?
O9 C30 C29 112.2(2) . . ?
O9 C30 H30 107.8 . . ?
O9 C30 C31 110.2(3) . . ?
C29 C30 H30 107.8 . . ?
C31 C30 C29 110.8(2) . . ?
C31 C30 H30 107.8 . . ?
C30 C31 H31A 109.5 . . ?
C30 C31 H31B 109.5 . . ?
C30 C31 H31C 109.5 . . ?
H31A C31 H31B 109.5 . . ?
H31A C31 H31C 109.5 . . ?
H31B C31 H31C 109.5 . . ?
C33A O12A H12A 109.5 . . ?
O10A C32A C33A 115.7(4) . . ?
O11A C32A O10A 124.9(6) . . ?
O11A C32A C33A 119.1(6) . . ?
O12A C33A C32A 110.2(4) . . ?
O12A C33A H33A 107.5 . . ?
O12A C33A C34A 109.2(4) . . ?
C32A C33A H33A 107.5 . . ?
C34A C33A C32A 114.6(4) . . ?
C34A C33A H33A 107.5 . . ?
C33A C34A H34A 109.5 . . ?
C33A C34A H34B 109.5 . . ?
C33A C34A H34C 109.5 . . ?
H34A C34A H34B 109.5 . . ?
H34A C34A H34C 109.5 . . ?
H34B C34A H34C 109.5 . . ?
C33B O12B H12B 109.5 . . ?
O10B C32B O11B 125.2(10) . . ?
O10B C32B C33B 118.6(10) . . ?
O11B C32B C33B 116.1(6) . . ?
O12B C33B C32B 112.0(6) . . ?
O12B C33B H33B 108.7 . . ?
O12B C33B C34B 110.2(6) . . ?
C32B C33B H33B 108.7 . . ?
C32B C33B C34B 108.4(6) . . ?
C34B C33B H33B 108.7 . . ?
C33B C34B H34D 109.5 . . ?
C33B C34B H34E 109.5 . . ?
C33B C34B H34F 109.5 . . ?
H34D C34B H34E 109.5 . . ?
H34D C34B H34F 109.5 . . ?
H34E C34B H34F 109.5 . . ?

loop_
_geom_bond_atom_site_label_1
_geom_bond_atom_site_label_2
_geom_bond_distance
_geom_bond_site_symmetry_2
_geom_bond_publ_flag
O1 C1 1.359(3) . ?
O1 C7 1.423(4) . ?
O2 C2 1.382(3) . ?
O2 C8 1.439(4) . ?
O3 C3 1.365(3) . ?
O3 C9 1.428(4) . ?
N1 H1 0.8800 . ?
N1 C12 1.351(4) . ?
N1 C13 1.358(4) . ?
N2 H2A 0.8800 . ?
N2 H2B 0.8800 . ?
N2 C13 1.323(4) . ?
N3 C13 1.341(3) . ?
N3 C14 1.351(4) . ?
N4 H4A 0.8800 . ?
N4 H4B 0.8800 . ?
N4 C14 1.322(3) . ?
C1 C2 1.398(4) . ?
C1 C6 1.403(4) . ?
C2 C3 1.398(4) . ?
C3 C4 1.393(4) . ?
C4 H4 0.9500 . ?
C4 C5 1.391(4) . ?
C5 C6 1.395(4) . ?
C5 C10 1.512(4) . ?
C6 H6 0.9500 . ?
C7 H7A 0.9800 . ?
C7 H7B 0.9800 . ?
C7 H7C 0.9800 . ?
C8 H8A 0.9800 . ?
C8 H8B 0.9800 . ?
C8 H8C 0.9800 . ?
C9 H9A 0.9800 . ?
C9 H9B 0.9800 . ?
C9 H9C 0.9800 . ?
C10 H10A 0.9900 . ?
C10 H10B 0.9900 . ?
C10 C11 1.520(4) . ?
C11 C12 1.354(3) . ?
C11 C14 1.441(4) . ?
C12 H12 0.9500 . ?
O4 C15 1.365(4) . ?
O4 C21 1.427(4) . ?
O5 C16 1.372(4) . ?
O5 C22 1.442(4) . ?
O6 C17 1.356(4) . ?
O6 C23 1.426(4) . ?
N5 H5 0.8800 . ?
N5 C26 1.368(4) . ?
N5 C27 1.356(4) . ?
N6 H6A 0.8800 . ?
N6 H6B 0.8800 . ?
N6 C27 1.328(4) . ?
N7 C27 1.334(3) . ?
N7 C28 1.346(4) . ?
N8 H8D 0.8800 . ?
N8 H8E 0.8800 . ?
N8 C28 1.334(4) . ?
C15 C16 1.397(4) . ?
C15 C20 1.394(5) . ?
C16 C17 1.398(4) . ?
C17 C18 1.392(4) . ?
C18 H18 0.9500 . ?
C18 C19 1.396(4) . ?
C19 C20 1.388(4) . ?
C19 C24 1.515(5) . ?
C20 H20 0.9500 . ?
C21 H21A 0.9800 . ?
C21 H21B 0.9800 . ?
C21 H21C 0.9800 . ?
C22 H22A 0.9800 . ?
C22 H22B 0.9800 . ?
C22 H22C 0.9800 . ?
C23 H23A 0.9800 . ?
C23 H23B 0.9800 . ?
C23 H23C 0.9800 . ?
C24 H24A 0.9900 . ?
C24 H24B 0.9900 . ?
C24 C25 1.513(4) . ?
C25 C26 1.341(4) . ?
C25 C28 1.442(4) . ?
C26 H26 0.9500 . ?
O7 C29 1.238(3) . ?
O8 C29 1.277(3) . ?
O9 H9 0.8400 . ?
O9 C30 1.411(3) . ?
C29 C30 1.524(3) . ?
C30 H30 1.0000 . ?
C30 C31 1.524(4) . ?
C31 H31A 0.9800 . ?
C31 H31B 0.9800 . ?
C31 H31C 0.9800 . ?
O10A C32A 1.274(6) . ?
O11A C32A 1.246(12) . ?
O12A H12A 0.8400 . ?
O12A C33A 1.434(5) . ?
C32A C33A 1.556(6) . ?
C33A H33A 1.0000 . ?
C33A C34A 1.499(6) . ?
C34A H34A 0.9800 . ?
C34A H34B 0.9800 . ?
C34A H34C 0.9800 . ?
O10B C32B 1.232(19) . ?
O11B C32B 1.275(10) . ?
O12B H12B 0.8400 . ?
O12B C33B 1.420(8) . ?
C32B C33B 1.513(10) . ?
C33B H33B 1.0000 . ?
C33B C34B 1.556(11) . ?
C34B H34D 0.9800 . ?
C34B H34E 0.9800 . ?
C34B H34F 0.9800 . ?

loop_
_geom_hbond_atom_site_label_D
_geom_hbond_atom_site_label_H
_geom_hbond_atom_site_label_A
_geom_hbond_distance_DH
_geom_hbond_distance_HA
_geom_hbond_distance_DA
_geom_hbond_angle_DHA
_geom_hbond_site_symmetry_A
_geom_hbond_publ_flag
N1 H1 O7 0.88 2.66 3.324(3) 132.7 . yes
N1 H1 O8 0.88 1.79 2.651(3) 166.1 . yes
N2 H2B O7 0.88 2.05 2.869(3) 153.5 . yes
N4 H4A N7 0.88 2.15 3.001(4) 162.2 . yes
N8 H8D N3 0.88 2.19 3.038(3) 163.0 . yes

loop_
_geom_torsion_atom_site_label_1
_geom_torsion_atom_site_label_2
_geom_torsion_atom_site_label_3
_geom_torsion_atom_site_label_4
_geom_torsion
_geom_torsion_site_symmetry_1
_geom_torsion_site_symmetry_2
_geom_torsion_site_symmetry_3
_geom_torsion_site_symmetry_4
_geom_torsion_publ_flag
O1 C1 C2 O2 0.8(4) . . . . ?
O1 C1 C2 C3 178.3(2) . . . . ?
O1 C1 C6 C5 -179.4(2) . . . . ?
O2 C2 C3 O3 -1.2(4) . . . . ?
O2 C2 C3 C4 178.7(3) . . . . ?
O3 C3 C4 C5 179.7(2) . . . . ?
C1 C2 C3 O3 -178.7(2) . . . . ?
C1 C2 C3 C4 1.3(4) . . . . ?
C2 C1 C6 C5 -0.2(4) . . . . ?
C2 C3 C4 C5 -0.3(4) . . . . ?
C3 C4 C5 C6 -0.9(4) . . . . ?
C3 C4 C5 C10 179.3(2) . . . . ?
C4 C5 C6 C1 1.2(4) . . . . ?
C4 C5 C10 C11 83.8(3) . . . . ?
C5 C10 C11 C12 32.2(4) . . . . ?
C5 C10 C11 C14 -149.1(3) . . . . ?
C6 C1 C2 O2 -178.5(2) . . . . ?
C6 C1 C2 C3 -1.0(4) . . . . ?
C6 C5 C10 C11 -96.0(3) . . . . ?
C7 O1 C1 C2 176.7(2) . . . . ?
C7 O1 C1 C6 -4.0(4) . . . . ?
C8 O2 C2 C1 -105.6(3) . . . . ?
C8 O2 C2 C3 76.9(3) . . . . ?
C9 O3 C3 C2 -174.0(3) . . . . ?
C9 O3 C3 C4 6.0(4) . . . . ?
C10 C5 C6 C1 -179.0(2) . . . . ?
C10 C11 C12 N1 -179.3(3) . . . . ?
C10 C11 C14 N3 177.5(3) . . . . ?
C10 C11 C14 N4 -1.4(4) . . . . ?
C12 N1 C13 N2 175.5(3) . . . . ?
C12 N1 C13 N3 -3.7(4) . . . . ?
C12 C11 C14 N3 -3.8(4) . . . . ?
C12 C11 C14 N4 177.4(3) . . . . ?
C13 N1 C12 C11 1.6(4) . . . . ?
C13 N3 C14 N4 -179.2(3) . . . . ?
C13 N3 C14 C11 1.9(4) . . . . ?
C14 N3 C13 N1 1.8(4) . . . . ?
C14 N3 C13 N2 -177.3(3) . . . . ?
C14 C11 C12 N1 1.9(4) . . . . ?
O4 C15 C16 O5 -0.7(4) . . . . ?
O4 C15 C16 C17 -178.8(3) . . . . ?
O4 C15 C20 C19 -179.9(3) . . . . ?
O5 C16 C17 O6 1.3(4) . . . . ?
O5 C16 C17 C18 -179.9(3) . . . . ?
O6 C17 C18 C19 179.6(3) . . . . ?
C15 C16 C17 O6 179.4(3) . . . . ?
C15 C16 C17 C18 -1.8(5) . . . . ?
C16 C15 C20 C19 -0.1(5) . . . . ?
C16 C17 C18 C19 0.9(5) . . . . ?
C17 C18 C19 C20 0.3(5) . . . . ?
C17 C18 C19 C24 -179.9(3) . . . . ?
C18 C19 C20 C15 -0.7(5) . . . . ?
C18 C19 C24 C25 -83.5(4) . . . . ?
C19 C24 C25 C26 -31.1(4) . . . . ?
C19 C24 C25 C28 150.2(3) . . . . ?
C20 C15 C16 O5 179.5(3) . . . . ?
C20 C15 C16 C17 1.4(5) . . . . ?
C20 C19 C24 C25 96.3(3) . . . . ?
C21 O4 C15 C16 -177.0(3) . . . . ?
C21 O4 C15 C20 2.7(4) . . . . ?
C22 O5 C16 C15 104.7(3) . . . . ?
C22 O5 C16 C17 -77.2(3) . . . . ?
C23 O6 C17 C16 174.6(3) . . . . ?
C23 O6 C17 C18 -4.1(5) . . . . ?
C24 C19 C20 C15 179.5(3) . . . . ?
C24 C25 C26 N5 179.2(3) . . . . ?
C24 C25 C28 N7 -178.3(3) . . . . ?
C24 C25 C28 N8 0.5(4) . . . . ?
C26 N5 C27 N6 -176.5(3) . . . . ?
C26 N5 C27 N7 2.5(4) . . . . ?
C26 C25 C28 N7 2.8(4) . . . . ?
C26 C25 C28 N8 -178.4(3) . . . . ?
C27 N5 C26 C25 -0.6(5) . . . . ?
C27 N7 C28 N8 -179.9(3) . . . . ?
C27 N7 C28 C25 -1.1(4) . . . . ?
C28 N7 C27 N5 -1.7(4) . . . . ?
C28 N7 C27 N6 177.4(3) . . . . ?
C28 C25 C26 N5 -1.9(4) . . . . ?
O7 C29 C30 O9 -2.8(4) . . . . ?
O7 C29 C30 C31 120.9(3) . . . . ?
O8 C29 C30 O9 177.3(2) . . . . ?
O8 C29 C30 C31 -59.0(4) . . . . ?
O10A C32A C33A O12A -160.4(4) . . . . ?
O10A C32A C33A C34A -36.8(6) . . . . ?
O11A C32A C33A O12A 25.9(11) . . . . ?
O11A C32A C33A C34A 149.5(10) . . . . ?
O10B C32B C33B O12B -8(2) . . . . ?
O10B C32B C33B C34B 114(2) . . . . ?
O11B C32B C33B O12B 175.9(6) . . . . ?
O11B C32B C33B C34B -62.2(8) . . . . ?

loop_
_exptl_oxdiff_crystal_face_indexfrac_h
_exptl_oxdiff_crystal_face_indexfrac_k
_exptl_oxdiff_crystal_face_indexfrac_l
_exptl_oxdiff_crystal_face_x
_exptl_oxdiff_crystal_face_y
_exptl_oxdiff_crystal_face_z
-0.0006 -1.0083 -1.9987 0.2707 -0.0283 -0.1496
1.9997 1.0036 1.9982 -0.0316 -0.0178 0.7084
0.0006 1.0083 1.9987 -0.2707 0.0283 0.1496
-1.9994 -0.9991 -0.9989 -0.1036 0.0109 -0.6354
0.1635 22.8739 -1.6245 0.2330 0.9724 0.0090
-0.1635 -22.8739 1.6245 -0.2330 -0.9724 -0.0090
3.0085 -3.2742 -3.0430 0.7724 -0.1857 0.6074
-0.3144 -19.7413 -3.4574 0.4358 -0.8008 -0.4108
1.3400 16.2034 3.6735 -0.3414 0.6265 0.7006
-1.1486 20.5737 2.4630 -0.4764 0.8766 -0.0678
1.2749 -21.0064 1.3489 -0.0243 -0.9248 0.3797
